data_1517180
loop_
_publ_author_name
'Zhong, Yanzhen'
'Yuan, Linxin'
'Huang, Zheng'
'Gu, Wenchao'
'Shao, Ye'
'Han, Wei'

_publ_section_title
;
 Unexpected hydrazine hydrate-mediated aerobic oxidation of aryl/
 heteroaryl boronic acids to phenols in ambient air
;
_journal_issue 63
_journal_name_full 'RSC Adv.'
_journal_page_first 33164
_journal_page_last 33167
_journal_paper_doi 10.1039/C4RA05589F
_journal_volume 4
_journal_year 2014
_chemical_formula_sum 'C12 H8 O S'
_chemical_formula_weight 200.24
_chemical_name_systematic
;
 ?
;
_space_group_IT_number 29
_symmetry_space_group_name_Hall 'P 2c -2ac'
_symmetry_space_group_name_H-M 'P c a 21'
_atom_sites_solution_hydrogens geom
_atom_sites_solution_primary direct
_atom_sites_solution_secondary difmap
_audit_creation_method SHELXL-97
_cell_angle_alpha 90.00
_cell_angle_beta 90.00
_cell_angle_gamma 90.00
_cell_formula_units_Z 8
_cell_length_a 14.959(5)
_cell_length_b 4.722(5)
_cell_length_c 26.639(5)
_cell_measurement_temperature 293(2)
_cell_volume 1882(2)
_computing_structure_refinement 'SHELXL-97 (Sheldrick, 1997)'
_diffrn_ambient_temperature 293(2)
_diffrn_measured_fraction_theta_full 0.999
_diffrn_measured_fraction_theta_max 0.923
_diffrn_radiation_monochromator graphite
_diffrn_radiation_source 'fine-focus sealed tube'
_diffrn_radiation_type MoK\a
_diffrn_radiation_wavelength 0.71069
_diffrn_reflns_av_R_equivalents 0.0306
_diffrn_reflns_av_sigmaI/netI 0.0312
_diffrn_reflns_limit_h_max 18
_diffrn_reflns_limit_h_min -18
_diffrn_reflns_limit_k_max 5
_diffrn_reflns_limit_k_min -5
_diffrn_reflns_limit_l_max 32
_diffrn_reflns_limit_l_min -33
_diffrn_reflns_number 12806
_diffrn_reflns_theta_full 25.00
_diffrn_reflns_theta_max 26.90
_diffrn_reflns_theta_min 1.53
_exptl_absorpt_coefficient_mu 0.301
_exptl_crystal_density_diffrn 1.414
_exptl_crystal_density_method 'not measured'
_exptl_crystal_F_000 832
_refine_diff_density_max 0.378
_refine_diff_density_min -0.264
_refine_diff_density_rms 0.049
_refine_ls_abs_structure_details 'Flack H D (1983), Acta Cryst. A39, 876-881'
_refine_ls_abs_structure_Flack 0.02(6)
_refine_ls_extinction_method none
_refine_ls_goodness_of_fit_ref 1.051
_refine_ls_hydrogen_treatment mixed
_refine_ls_matrix_type full
_refine_ls_number_parameters 253
_refine_ls_number_reflns 3684
_refine_ls_number_restraints 1
_refine_ls_restrained_S_all 1.051
_refine_ls_R_factor_all 0.0397
_refine_ls_R_factor_gt 0.0352
_refine_ls_shift/su_max 0.001
_refine_ls_shift/su_mean 0.000
_refine_ls_structure_factor_coef Fsqd
_refine_ls_weighting_details 'calc w=1/[\s^2^(Fo^2^)+(0.0548P)^2^+0.0197P] where P=(Fo^2^+2Fc^2^)/3'
_refine_ls_weighting_scheme calc
_refine_ls_wR_factor_gt 0.0873
_refine_ls_wR_factor_ref 0.0904
_reflns_number_gt 3349
_reflns_number_total 3684
_reflns_threshold_expression >2sigma(I)
_cod_data_source_file c4ra05589f2.cif
_cod_data_source_block mm
_cod_database_code 1517180

loop_
_symmetry_equiv_pos_as_xyz
'x, y, z'
'-x, -y, z+1/2'
'-x+1/2, y, z+1/2'
'x+1/2, -y, z'

loop_
_atom_site_label
_atom_site_type_symbol
_atom_site_fract_x
_atom_site_fract_y
_atom_site_fract_z
_atom_site_U_iso_or_equiv
_atom_site_adp_type
_atom_site_occupancy
_atom_site_symmetry_multiplicity
_atom_site_calc_flag
_atom_site_refinement_flags
S1 S 1.11475(4) 0.20156(13) 0.30010(2) 0.04346(17) Uani 1 1 d .
S2 S 0.83194(4) 0.30679(12) 0.11006(2) 0.03968(16) Uani 1 1 d .
O3 O 1.16631(10) 0.5977(4) 0.21538(7) 0.0434(4) Uani 1 1 d .
H3 H 1.1767 0.7078 0.1923 0.065 Uiso 1 1 calc R
C4 C 0.74156(15) 0.1073(5) 0.08849(9) 0.0339(5) Uani 1 1 d .
O5 O 0.71187(11) -0.1011(4) 0.16773(6) 0.0430(4) Uani 1 1 d .
H5 H 0.7535 0.0055 0.1743 0.064 Uiso 1 1 calc R
C6 C 0.69124(14) -0.0798(5) 0.11727(9) 0.0354(5) Uani 1 1 d .
C7 C 0.72254(15) 0.1488(5) 0.03783(9) 0.0352(5) Uani 1 1 d .
C8 C 1.04597(15) 0.4110(5) 0.26235(9) 0.0351(5) Uani 1 1 d .
C9 C 0.78414(15) 0.3521(5) 0.01561(9) 0.0350(5) Uani 1 1 d .
C10 C 1.07507(15) 0.5914(5) 0.22465(8) 0.0358(5) Uani 1 1 d .
C11 C 0.84544(15) 0.4558(5) 0.05043(9) 0.0376(5) Uani 1 1 d .
C12 C 1.01381(17) 0.7491(5) 0.19854(10) 0.0427(6) Uani 1 1 d .
H12 H 1.0327 0.8734 0.1736 0.051 Uiso 1 1 calc R
C13 C 0.92290(18) 0.7223(6) 0.20950(11) 0.0472(6) Uani 1 1 d .
H13 H 0.8816 0.8286 0.1914 0.057 Uiso 1 1 calc R
C14 C 0.94083(17) 0.1793(5) 0.31309(9) 0.0433(6) Uani 1 1 d .
C15 C 0.95524(16) 0.3826(5) 0.27301(9) 0.0385(5) Uani 1 1 d .
C16 C 0.90981(17) 0.6569(5) 0.03704(11) 0.0452(6) Uani 1 1 d .
H16 H 0.9500 0.7277 0.0605 0.054 Uiso 1 1 calc R
C17 C 1.02068(18) 0.0637(5) 0.33108(9) 0.0437(6) Uani 1 1 d .
C18 C 0.78820(17) 0.4465(6) -0.03429(9) 0.0448(6) Uani 1 1 d .
H18 H 0.7481 0.3785 -0.0581 0.054 Uiso 1 1 calc R
C19 C 0.89330(16) 0.5426(6) 0.24632(10) 0.0448(6) Uani 1 1 d .
H19 H 0.8326 0.5278 0.2534 0.054 Uiso 1 1 calc R
C20 C 0.60330(18) -0.1882(6) 0.04476(11) 0.0495(7) Uani 1 1 d .
H20 H 0.5573 -0.2915 0.0301 0.059 Uiso 1 1 calc R
C21 C 0.85228(19) 0.6408(6) -0.04735(11) 0.0532(7) Uani 1 1 d .
H21 H 0.8560 0.7027 -0.0804 0.064 Uiso 1 1 calc R
C22 C 0.65293(16) 0.0018(6) 0.01562(10) 0.0446(6) Uani 1 1 d .
H22 H 0.6394 0.0289 -0.0181 0.054 Uiso 1 1 calc R
C23 C 0.62219(17) -0.2238(6) 0.09530(11) 0.0446(6) Uani 1 1 d .
H23 H 0.5876 -0.3468 0.1145 0.054 Uiso 1 1 calc R
C24 C 1.0221(2) -0.1389(6) 0.36911(10) 0.0571(8) Uani 1 1 d .
H24 H 1.0758 -0.2149 0.3805 0.069 Uiso 1 1 calc R
C25 C 0.8602(2) 0.0885(7) 0.33460(12) 0.0594(8) Uani 1 1 d .
H25 H 0.8061 0.1642 0.3239 0.071 Uiso 1 1 calc R
C26 C 0.9420(3) -0.2226(7) 0.38911(12) 0.0683(9) Uani 1 1 d .
H26 H 0.9414 -0.3553 0.4149 0.082 Uiso 1 1 calc R
C27 C 0.91164(19) 0.7464(6) -0.01199(12) 0.0519(7) Uani 1 1 d .
H27 H 0.9536 0.8809 -0.0217 0.062 Uiso 1 1 calc R
C28 C 0.8621(3) -0.1136(8) 0.37166(13) 0.0721(10) Uani 1 1 d .
H28 H 0.8086 -0.1783 0.3853 0.087 Uiso 1 1 calc R

loop_
_atom_site_aniso_label
_atom_site_aniso_U_11
_atom_site_aniso_U_22
_atom_site_aniso_U_33
_atom_site_aniso_U_23
_atom_site_aniso_U_13
_atom_site_aniso_U_12
S1 0.0445(3) 0.0434(3) 0.0425(3) -0.0005(3) -0.0044(3) 0.0028(3)
S2 0.0410(3) 0.0394(3) 0.0387(3) 0.0005(3) -0.0031(2) -0.0025(2)
O3 0.0397(9) 0.0404(10) 0.0500(10) 0.0018(8) 0.0095(7) 0.0022(7)
C4 0.0351(11) 0.0294(11) 0.0373(12) -0.0025(9) 0.0004(9) 0.0050(10)
O5 0.0450(9) 0.0433(10) 0.0407(9) 0.0033(8) 0.0041(7) -0.0013(8)
C6 0.0346(11) 0.0317(12) 0.0398(13) 0.0004(10) 0.0054(10) 0.0050(9)
C7 0.0365(12) 0.0295(12) 0.0396(14) -0.0012(10) 0.0023(10) 0.0054(9)
C8 0.0407(12) 0.0313(12) 0.0331(12) -0.0081(10) -0.0036(10) -0.0002(10)
C9 0.0341(12) 0.0307(12) 0.0400(13) 0.0007(10) 0.0041(10) 0.0045(9)
C10 0.0362(12) 0.0352(12) 0.0361(12) -0.0071(10) 0.0025(10) -0.0047(10)
C11 0.0361(11) 0.0353(13) 0.0413(13) 0.0021(11) 0.0057(10) 0.0054(10)
C12 0.0475(14) 0.0411(14) 0.0396(14) 0.0000(11) -0.0025(11) -0.0021(11)
C13 0.0439(15) 0.0475(15) 0.0503(16) -0.0052(13) -0.0110(12) 0.0029(12)
C14 0.0489(14) 0.0405(14) 0.0406(14) -0.0100(11) 0.0055(11) -0.0111(12)
C15 0.0400(13) 0.0380(12) 0.0375(13) -0.0084(10) 0.0003(10) -0.0077(11)
C16 0.0400(13) 0.0357(13) 0.0598(17) 0.0009(12) 0.0060(12) -0.0016(10)
C17 0.0586(16) 0.0360(15) 0.0364(13) -0.0089(10) 0.0025(11) -0.0063(12)
C18 0.0485(14) 0.0427(14) 0.0433(15) 0.0030(11) 0.0010(11) 0.0046(12)
C19 0.0341(12) 0.0482(16) 0.0522(15) -0.0073(13) -0.0040(11) -0.0041(11)
C20 0.0414(15) 0.0472(15) 0.0599(17) -0.0018(13) -0.0070(12) -0.0054(11)
C21 0.0590(16) 0.0481(16) 0.0523(17) 0.0151(14) 0.0125(14) 0.0074(13)
C22 0.0418(13) 0.0519(15) 0.0401(14) 0.0003(11) -0.0060(11) 0.0012(12)
C23 0.0430(14) 0.0373(13) 0.0537(16) 0.0063(12) 0.0069(11) -0.0012(10)
C24 0.084(2) 0.0453(16) 0.0422(16) -0.0022(12) -0.0018(15) -0.0030(15)
C25 0.0619(17) 0.061(2) 0.0549(18) -0.0087(15) 0.0137(14) -0.0150(16)
C26 0.112(3) 0.0538(18) 0.0389(16) 0.0012(14) 0.0138(18) -0.0193(19)
C27 0.0445(15) 0.0435(16) 0.068(2) 0.0125(14) 0.0124(14) 0.0000(12)
C28 0.093(3) 0.066(2) 0.057(2) -0.0069(17) 0.0311(18) -0.029(2)

loop_
_atom_type_symbol
_atom_type_description
_atom_type_scat_dispersion_real
_atom_type_scat_dispersion_imag
_atom_type_scat_source
C C 0.0033 0.0016 'International Tables Vol C Tables 4.2.6.8 and 6.1.1.4'
H H 0.0000 0.0000 'International Tables Vol C Tables 4.2.6.8 and 6.1.1.4'
O O 0.0106 0.0060 'International Tables Vol C Tables 4.2.6.8 and 6.1.1.4'
S S 0.1246 0.1234 'International Tables Vol C Tables 4.2.6.8 and 6.1.1.4'

loop_
_geom_angle_atom_site_label_1
_geom_angle_atom_site_label_2
_geom_angle_atom_site_label_3
_geom_angle
C8 S1 C17 90.48(12)
C4 S2 C11 90.44(12)
C10 O3 H3 109.5
C6 C4 C7 120.9(2)
C6 C4 S2 125.50(18)
C7 C4 S2 113.65(18)
C6 O5 H5 109.5
C23 C6 O5 123.2(2)
C23 C6 C4 119.2(2)
O5 C6 C4 117.46(19)
C22 C7 C4 119.8(2)
C22 C7 C9 129.3(2)
C4 C7 C9 110.9(2)
C10 C8 C15 120.8(2)
C10 C8 S1 125.45(18)
C15 C8 S1 113.72(19)
C11 C9 C18 119.4(2)
C11 C9 C7 112.2(2)
C18 C9 C7 128.4(2)
C12 C10 C8 119.4(2)
C12 C10 O3 123.8(2)
C8 C10 O3 116.8(2)
C9 C11 C16 121.5(2)
C9 C11 S2 112.78(18)
C16 C11 S2 125.7(2)
C10 C12 C13 119.7(2)
C10 C12 H12 120.1
C13 C12 H12 120.1
C19 C13 C12 121.4(2)
C19 C13 H13 119.3
C12 C13 H13 119.3
C17 C14 C25 118.4(3)
C17 C14 C15 112.5(2)
C25 C14 C15 129.1(3)
C19 C15 C8 119.5(2)
C19 C15 C14 129.5(2)
C8 C15 C14 111.0(2)
C27 C16 C11 117.7(3)
C27 C16 H16 121.1
C11 C16 H16 121.1
C24 C17 C14 122.0(3)
C24 C17 S1 125.7(2)
C14 C17 S1 112.27(19)
C21 C18 C9 118.9(3)
C21 C18 H18 120.6
C9 C18 H18 120.6
C13 C19 C15 119.1(2)
C13 C19 H19 120.4
C15 C19 H19 120.4
C23 C20 C22 120.6(2)
C23 C20 H20 119.7
C22 C20 H20 119.7
C18 C21 C27 121.0(3)
C18 C21 H21 119.5
C27 C21 H21 119.5
C7 C22 C20 118.9(2)
C7 C22 H22 120.5
C20 C22 H22 120.5
C6 C23 C20 120.6(2)
C6 C23 H23 119.7
C20 C23 H23 119.7
C26 C24 C17 117.8(3)
C26 C24 H24 121.1
C17 C24 H24 121.1
C28 C25 C14 119.3(3)
C28 C25 H25 120.4
C14 C25 H25 120.4
C24 C26 C28 121.2(3)
C24 C26 H26 119.4
C28 C26 H26 119.4
C16 C27 C21 121.5(3)
C16 C27 H27 119.3
C21 C27 H27 119.3
C25 C28 C26 121.2(3)
C25 C28 H28 119.4
C26 C28 H28 119.4

loop_
_geom_bond_atom_site_label_1
_geom_bond_atom_site_label_2
_geom_bond_distance
S1 C8 1.746(2)
S1 C17 1.756(3)
S2 C4 1.745(2)
S2 C11 1.749(2)
O3 C10 1.387(3)
O3 H3 0.8200
C4 C6 1.391(3)
C4 C7 1.393(3)
O5 C6 1.383(3)
O5 H5 0.8200
C6 C23 1.368(4)
C7 C22 1.384(3)
C7 C9 1.456(3)
C8 C10 1.387(3)
C8 C15 1.393(3)
C9 C11 1.393(3)
C9 C18 1.403(3)
C10 C12 1.370(3)
C11 C16 1.399(3)
C12 C13 1.397(4)
C12 H12 0.9300
C13 C19 1.370(4)
C13 H13 0.9300
C14 C17 1.398(4)
C14 C25 1.402(4)
C14 C15 1.452(4)
C15 C19 1.391(4)
C16 C27 1.373(4)
C16 H16 0.9300
C17 C24 1.394(4)
C18 C21 1.372(4)
C18 H18 0.9300
C19 H19 0.9300
C20 C23 1.386(4)
C20 C22 1.400(4)
C20 H20 0.9300
C21 C27 1.387(4)
C21 H21 0.9300
C22 H22 0.9300
C23 H23 0.9300
C24 C26 1.370(5)
C24 H24 0.9300
C25 C28 1.373(5)
C25 H25 0.9300
C26 C28 1.382(5)
C26 H26 0.9300
C27 H27 0.9300
C28 H28 0.9300

loop_
_geom_torsion_atom_site_label_1
_geom_torsion_atom_site_label_2
_geom_torsion_atom_site_label_3
_geom_torsion_atom_site_label_4
_geom_torsion
C11 S2 C4 C6 -179.8(2)
C11 S2 C4 C7 0.62(18)
C7 C4 C6 C23 -0.1(3)
S2 C4 C6 C23 -179.70(18)
C7 C4 C6 O5 -177.5(2)
S2 C4 C6 O5 2.9(3)
C6 C4 C7 C22 -0.2(3)
S2 C4 C7 C22 179.42(18)
C6 C4 C7 C9 -179.71(19)
S2 C4 C7 C9 -0.1(2)
C17 S1 C8 C10 -178.8(2)
C17 S1 C8 C15 0.92(19)
C22 C7 C9 C11 179.9(2)
C4 C7 C9 C11 -0.7(3)
C22 C7 C9 C18 -0.7(4)
C4 C7 C9 C18 178.8(2)
C15 C8 C10 C12 1.7(3)
S1 C8 C10 C12 -178.51(19)
C15 C8 C10 O3 -177.6(2)
S1 C8 C10 O3 2.2(3)
C18 C9 C11 C16 1.4(4)
C7 C9 C11 C16 -179.0(2)
C18 C9 C11 S2 -178.33(18)
C7 C9 C11 S2 1.2(3)
C4 S2 C11 C9 -1.04(18)
C4 S2 C11 C16 179.2(2)
C8 C10 C12 C13 -1.2(3)
O3 C10 C12 C13 178.0(2)
C10 C12 C13 C19 0.6(4)
C10 C8 C15 C19 -1.6(3)
S1 C8 C15 C19 178.63(18)
C10 C8 C15 C14 179.0(2)
S1 C8 C15 C14 -0.8(3)
C17 C14 C15 C19 -179.2(2)
C25 C14 C15 C19 1.2(4)
C17 C14 C15 C8 0.2(3)
C25 C14 C15 C8 -179.4(3)
C9 C11 C16 C27 -1.0(4)
S2 C11 C16 C27 178.7(2)
C25 C14 C17 C24 0.6(4)
C15 C14 C17 C24 -179.1(2)
C25 C14 C17 S1 -179.9(2)
C15 C14 C17 S1 0.5(3)
C8 S1 C17 C24 178.8(2)
C8 S1 C17 C14 -0.79(19)
C11 C9 C18 C21 -0.5(4)
C7 C9 C18 C21 -179.9(2)
C12 C13 C19 C15 -0.4(4)
C8 C15 C19 C13 0.9(4)
C14 C15 C19 C13 -179.8(2)
C9 C18 C21 C27 -0.8(4)
C4 C7 C22 C20 -0.5(4)
C9 C7 C22 C20 178.9(2)
C23 C20 C22 C7 1.5(4)
O5 C6 C23 C20 178.3(2)
C4 C6 C23 C20 1.1(4)
C22 C20 C23 C6 -1.8(4)
C14 C17 C24 C26 -0.4(4)
S1 C17 C24 C26 -180.0(2)
C17 C14 C25 C28 -1.3(4)
C15 C14 C25 C28 178.3(3)
C17 C24 C26 C28 1.1(5)
C11 C16 C27 C21 -0.4(4)
C18 C21 C27 C16 1.3(4)
C14 C25 C28 C26 1.9(5)
C24 C26 C28 C25 -1.9(5)
